data_4328051
loop_
_publ_author_name
'Ralf Haiges'
'Martin Rahm'
'David A. Dixon'
'Edward B. Garner'
'Karl O. Christe'

_publ_contact_author_address
;Loker Research Institute and Department of Chemistry
University of Southern California
Los Angeles, CA 90089-1661
USA
;
_publ_contact_author_email haiges@usc.edu
_publ_contact_author_name 'Ralf Haiges'
_publ_section_title
;
 Binary Group 15 Polyazides. Structural Characterization of [Bi(N3)4]-,
 [Bi(N3)5]2-, [bipy.Bi(N3)5]2-, [Bi(N3)6]3-, bipy.As(N3)3, bipy.Sb(N3)3,
 and [(bipy)2.Bi(N3)3]2and on the Lone Pair Activation of Valence
 Electrons
;
_journal_name_full 'Inorganic Chemistry'
_journal_page_first 1127
_journal_page_last 1141
_journal_paper_doi 10.1021/ic202307a
_journal_volume 51
_journal_year 2012
_chemical_formula_moiety '2(C36 H30 N P2), Bi N15'
_chemical_formula_sum 'C72 H60 Bi N17 P4'
_chemical_formula_weight 1496.23
_space_group_IT_number 29
_symmetry_cell_setting orthorhombic
_symmetry_space_group_name_Hall 'P 2c -2ac'
_symmetry_space_group_name_H-M 'P c a 21'
_atom_sites_solution_hydrogens geom
_atom_sites_solution_primary direct
_atom_sites_solution_secondary difmap
_audit_creation_method SHELXL-97
_cell_angle_alpha 90.00
_cell_angle_beta 90.00
_cell_angle_gamma 90.00
_cell_formula_units_Z 4
_cell_length_a 19.9400(17)
_cell_length_b 20.0602(17)
_cell_length_c 16.6929(15)
_cell_measurement_reflns_used 7192
_cell_measurement_temperature 173(2)
_cell_measurement_theta_max 26.42
_cell_measurement_theta_min 2.27
_cell_volume 6677.2(10)
_computing_cell_refinement 'Bruker SMART'
_computing_data_collection 'Bruker SMART'
_computing_data_reduction 'Bruker SAINT'
_computing_molecular_graphics 'Bruker SHELXTL'
_computing_publication_material 'Bruker SHELXTL'
_computing_structure_refinement 'SHELXL-97 (Sheldrick, 1997)'
_computing_structure_solution 'SHELXS-97 (Sheldrick, 1990)'
_diffrn_ambient_temperature 173(2)
_diffrn_measured_fraction_theta_full 0.995
_diffrn_measured_fraction_theta_max 0.995
_diffrn_measurement_device_type 'CCD area detector'
_diffrn_measurement_method 'phi and omega scans'
_diffrn_radiation_monochromator graphite
_diffrn_radiation_source 'fine-focus sealed tube'
_diffrn_radiation_type MoK\a
_diffrn_radiation_wavelength 0.71073
_diffrn_reflns_av_R_equivalents 0.0885
_diffrn_reflns_av_sigmaI/netI 0.0947
_diffrn_reflns_limit_h_max 21
_diffrn_reflns_limit_h_min -25
_diffrn_reflns_limit_k_max 26
_diffrn_reflns_limit_k_min -25
_diffrn_reflns_limit_l_max 14
_diffrn_reflns_limit_l_min -21
_diffrn_reflns_number 40420
_diffrn_reflns_theta_full 27.50
_diffrn_reflns_theta_max 27.50
_diffrn_reflns_theta_min 1.44
_exptl_absorpt_coefficient_mu 2.794
_exptl_absorpt_correction_type none
_exptl_crystal_colour orange
_exptl_crystal_density_diffrn 1.488
_exptl_crystal_description prism
_exptl_crystal_F_000 3016
_exptl_crystal_size_max 0.21
_exptl_crystal_size_mid 0.20
_exptl_crystal_size_min 0.18
_refine_diff_density_max 1.982
_refine_diff_density_min -0.921
_refine_diff_density_rms 0.084
_refine_ls_extinction_method none
_refine_ls_goodness_of_fit_ref 1.015
_refine_ls_hydrogen_treatment constr
_refine_ls_matrix_type full
_refine_ls_number_parameters 847
_refine_ls_number_reflns 12988
_refine_ls_number_restraints 1
_refine_ls_restrained_S_all 1.015
_refine_ls_R_factor_all 0.0732
_refine_ls_R_factor_gt 0.0507
_refine_ls_shift/su_max 0.002
_refine_ls_shift/su_mean 0.000
_refine_ls_structure_factor_coef Fsqd
_refine_ls_weighting_details 'calc w=1/[\s^2^(Fo^2^)+(0.0400P)^2^+0.0000P] where P=(Fo^2^+2Fc^2^)/3'
_refine_ls_weighting_scheme calc
_refine_ls_wR_factor_gt 0.1088
_refine_ls_wR_factor_ref 0.1145
_reflns_number_gt 8808
_reflns_number_total 12988
_reflns_threshold_expression >2sigma(I)
_cod_data_source_file ic202307a_si_002_6.cif
_cod_data_source_block C72H60BiN17P4
_cod_database_code 4328051

loop_
_symmetry_equiv_pos_as_xyz
'x, y, z'
'-x, -y, z+1/2'
'x+1/2, -y, z'
'-x+1/2, y, z+1/2'

loop_
_atom_site_label
_atom_site_type_symbol
_atom_site_fract_x
_atom_site_fract_y
_atom_site_fract_z
_atom_site_U_iso_or_equiv
_atom_site_adp_type
_atom_site_occupancy
_atom_site_symmetry_multiplicity
_atom_site_calc_flag
_atom_site_refinement_flags
Bi1 Bi 0.461585(12) 0.306315(13) 0.10056(3) 0.04381(9) Uani 1 1 d .
C1 C 0.2579(4) 0.3773(3) -0.0535(5) 0.0338(18) Uani 1 1 d .
C2 C 0.2994(4) 0.3275(4) -0.0296(5) 0.0389(19) Uani 1 1 d .
H2 H 0.3155 0.3266 0.0239 0.047 Uiso 1 1 calc R
C3 C 0.3185(4) 0.2779(4) -0.0832(6) 0.048(2) Uani 1 1 d .
H3 H 0.3481 0.2435 -0.0664 0.058 Uiso 1 1 calc R
C4 C 0.2945(4) 0.2788(4) -0.1602(6) 0.048(2) Uani 1 1 d .
H4 H 0.3080 0.2453 -0.1972 0.058 Uiso 1 1 calc R
C5 C 0.2504(5) 0.3287(5) -0.1843(6) 0.055(2) Uani 1 1 d .
H5 H 0.2325 0.3290 -0.2370 0.066 Uiso 1 1 calc R
C6 C 0.2331(4) 0.3777(4) -0.1306(5) 0.044(2) Uani 1 1 d .
H6 H 0.2036 0.4124 -0.1468 0.052 Uiso 1 1 calc R
C7 C 0.3020(4) 0.4584(4) 0.0793(5) 0.034(2) Uani 1 1 d .
C8 C 0.3660(4) 0.4654(4) 0.0456(6) 0.045(2) Uani 1 1 d .
H8 H 0.3726 0.4581 -0.0100 0.054 Uiso 1 1 calc R
C9 C 0.4201(4) 0.4835(3) 0.0946(9) 0.052(2) Uani 1 1 d .
H9 H 0.4636 0.4870 0.0719 0.063 Uiso 1 1 calc R
C10 C 0.4117(5) 0.4957(4) 0.1724(7) 0.055(3) Uani 1 1 d .
H10 H 0.4490 0.5082 0.2045 0.066 Uiso 1 1 calc R
C11 C 0.3490(5) 0.4904(4) 0.2065(6) 0.050(2) Uani 1 1 d .
H11 H 0.3432 0.4997 0.2618 0.061 Uiso 1 1 calc R
C12 C 0.2939(4) 0.4713(4) 0.1601(6) 0.044(2) Uani 1 1 d .
H12 H 0.2509 0.4673 0.1841 0.053 Uiso 1 1 calc R
C13 C 0.2120(3) 0.5148(3) -0.0378(5) 0.0316(17) Uani 1 1 d .
C14 C 0.2545(4) 0.5383(4) -0.0973(5) 0.043(2) Uani 1 1 d .
H14 H 0.2931 0.5133 -0.1118 0.052 Uiso 1 1 calc R
C15 C 0.2407(5) 0.5979(4) -0.1355(6) 0.051(3) Uani 1 1 d .
H15 H 0.2696 0.6136 -0.1767 0.061 Uiso 1 1 calc R
C16 C 0.1857(5) 0.6343(4) -0.1140(5) 0.049(2) Uani 1 1 d .
H16 H 0.1766 0.6753 -0.1403 0.058 Uiso 1 1 calc R
C17 C 0.1427(5) 0.6119(4) -0.0540(6) 0.048(2) Uani 1 1 d .
H17 H 0.1046 0.6375 -0.0392 0.058 Uiso 1 1 calc R
C18 C 0.1557(4) 0.5522(4) -0.0161(5) 0.041(2) Uani 1 1 d .
H18 H 0.1265 0.5366 0.0247 0.049 Uiso 1 1 calc R
C19 C 0.1433(4) 0.2809(3) 0.0744(4) 0.0331(18) Uani 1 1 d .
C20 C 0.1118(4) 0.2357(4) 0.0245(5) 0.0368(18) Uani 1 1 d .
H20 H 0.0742 0.2488 -0.0067 0.044 Uiso 1 1 calc R
C21 C 0.1357(4) 0.1712(4) 0.0207(6) 0.048(2) Uani 1 1 d .
H21 H 0.1139 0.1397 -0.0129 0.058 Uiso 1 1 calc R
C22 C 0.1911(5) 0.1518(4) 0.0653(5) 0.054(3) Uani 1 1 d .
H22 H 0.2067 0.1071 0.0624 0.065 Uiso 1 1 calc R
C23 C 0.2240(4) 0.1975(3) 0.1142(7) 0.044(3) Uani 1 1 d .
H23 H 0.2624 0.1846 0.1443 0.053 Uiso 1 1 calc R
C24 C 0.1997(4) 0.2622(3) 0.1183(5) 0.037(2) Uani 1 1 d .
H24 H 0.2217 0.2940 0.1512 0.044 Uiso 1 1 calc R
C25 C 0.0437(4) 0.3743(4) 0.0189(5) 0.0343(18) Uani 1 1 d .
C26 C 0.0540(4) 0.3923(5) -0.0606(6) 0.053(2) Uani 1 1 d .
H26 H 0.0979 0.4040 -0.0779 0.063 Uiso 1 1 calc R
C27 C 0.0018(5) 0.3937(5) -0.1149(6) 0.054(2) Uani 1 1 d .
H27 H 0.0099 0.4046 -0.1694 0.065 Uiso 1 1 calc R
C28 C -0.0623(5) 0.3790(4) -0.0893(6) 0.050(2) Uani 1 1 d .
H28 H -0.0987 0.3806 -0.1260 0.060 Uiso 1 1 calc R
C29 C -0.0736(5) 0.3622(4) -0.0112(6) 0.055(2) Uani 1 1 d .
H29 H -0.1179 0.3518 0.0058 0.066 Uiso 1 1 calc R
C30 C -0.0216(4) 0.3602(4) 0.0435(5) 0.043(2) Uani 1 1 d .
H30 H -0.0303 0.3491 0.0978 0.051 Uiso 1 1 calc R
C31 C 0.0838(4) 0.3735(4) 0.1862(5) 0.0345(19) Uani 1 1 d .
C32 C 0.0913(4) 0.4338(4) 0.2263(5) 0.0394(19) Uani 1 1 d .
H32 H 0.1129 0.4702 0.2006 0.047 Uiso 1 1 calc R
C33 C 0.0673(4) 0.4408(4) 0.3030(5) 0.049(2) Uani 1 1 d .
H33 H 0.0720 0.4824 0.3297 0.059 Uiso 1 1 calc R
C34 C 0.0369(4) 0.3890(5) 0.3417(5) 0.049(2) Uani 1 1 d .
H34 H 0.0199 0.3949 0.3944 0.058 Uiso 1 1 calc R
C35 C 0.0311(4) 0.3283(5) 0.3042(5) 0.048(2) Uani 1 1 d .
H35 H 0.0111 0.2918 0.3315 0.057 Uiso 1 1 calc R
C36 C 0.0544(4) 0.3202(4) 0.2265(5) 0.041(2) Uani 1 1 d .
H36 H 0.0503 0.2782 0.2007 0.049 Uiso 1 1 calc R
C37 C 0.4437(4) 0.8697(4) 0.2003(5) 0.0354(19) Uani 1 1 d .
C38 C 0.4310(5) 0.8662(5) 0.2812(5) 0.052(2) Uani 1 1 d .
H38 H 0.3860 0.8630 0.2997 0.062 Uiso 1 1 calc R
C39 C 0.4838(5) 0.8671(5) 0.3363(6) 0.053(2) Uani 1 1 d .
H39 H 0.4748 0.8661 0.3922 0.064 Uiso 1 1 calc R
C40 C 0.5474(4) 0.8696(4) 0.3097(6) 0.050(2) Uani 1 1 d .
H40 H 0.5832 0.8689 0.3473 0.061 Uiso 1 1 calc R
C41 C 0.5617(4) 0.8730(4) 0.2306(6) 0.051(2) Uani 1 1 d .
H41 H 0.6070 0.8755 0.2132 0.061 Uiso 1 1 calc R
C42 C 0.5096(4) 0.8730(4) 0.1743(5) 0.043(2) Uani 1 1 d .
H42 H 0.5194 0.8751 0.1187 0.052 Uiso 1 1 calc R
C43 C 0.4076(4) 0.8833(4) 0.0323(5) 0.0308(17) Uani 1 1 d .
C44 C 0.4061(4) 0.9484(4) 0.0020(5) 0.043(2) Uani 1 1 d .
H44 H 0.3872 0.9831 0.0334 0.051 Uiso 1 1 calc R
C45 C 0.4316(4) 0.9625(4) -0.0718(5) 0.048(2) Uani 1 1 d .
H45 H 0.4302 1.0070 -0.0914 0.058 Uiso 1 1 calc R
C46 C 0.4594(4) 0.9130(5) -0.1181(5) 0.053(2) Uani 1 1 d .
H46 H 0.4775 0.9230 -0.1694 0.064 Uiso 1 1 calc R
C47 C 0.4607(4) 0.8487(5) -0.0894(6) 0.054(3) Uani 1 1 d .
H47 H 0.4791 0.8141 -0.1215 0.064 Uiso 1 1 calc R
C48 C 0.4354(4) 0.8338(5) -0.0134(5) 0.043(2) Uani 1 1 d .
H48 H 0.4374 0.7894 0.0064 0.051 Uiso 1 1 calc R
C49 C 0.3394(4) 0.7846(3) 0.1331(4) 0.0319(17) Uani 1 1 d .
C50 C 0.3697(4) 0.7341(4) 0.1758(5) 0.043(2) Uani 1 1 d .
H50 H 0.4105 0.7422 0.2036 0.051 Uiso 1 1 calc R
C51 C 0.3400(5) 0.6707(4) 0.1780(6) 0.054(2) Uani 1 1 d .
H51 H 0.3601 0.6357 0.2078 0.064 Uiso 1 1 calc R
C52 C 0.2817(5) 0.6598(4) 0.1368(6) 0.057(3) Uani 1 1 d .
H52 H 0.2619 0.6167 0.1368 0.069 Uiso 1 1 calc R
C53 C 0.2520(4) 0.7101(3) 0.0961(9) 0.052(2) Uani 1 1 d .
H53 H 0.2108 0.7023 0.0690 0.063 Uiso 1 1 calc R
C54 C 0.2808(3) 0.7728(3) 0.0936(7) 0.0416(18) Uani 1 1 d .
H54 H 0.2598 0.8076 0.0642 0.050 Uiso 1 1 calc R
C55 C 0.2639(4) 1.0130(4) 0.2507(5) 0.0359(19) Uani 1 1 d .
C56 C 0.3210(4) 1.0520(4) 0.2368(6) 0.048(2) Uani 1 1 d .
H56 H 0.3524 1.0397 0.1966 0.058 Uiso 1 1 calc R
C57 C 0.3310(5) 1.1095(4) 0.2830(6) 0.052(2) Uani 1 1 d .
H57 H 0.3696 1.1363 0.2746 0.063 Uiso 1 1 calc R
C58 C 0.2861(5) 1.1267(5) 0.3391(6) 0.056(3) Uani 1 1 d .
H58 H 0.2935 1.1657 0.3702 0.068 Uiso 1 1 calc R
C59 C 0.2309(4) 1.0901(5) 0.3523(6) 0.056(3) Uani 1 1 d .
H59 H 0.1999 1.1039 0.3921 0.068 Uiso 1 1 calc R
C60 C 0.2182(4) 1.0326(4) 0.3090(5) 0.046(2) Uani 1 1 d .
H60 H 0.1791 1.0069 0.3191 0.055 Uiso 1 1 calc R
C61 C 0.2226(4) 0.8749(4) 0.2564(5) 0.0341(18) Uani 1 1 d .
C62 C 0.2522(5) 0.8692(4) 0.3327(5) 0.043(2) Uani 1 1 d .
H62 H 0.2826 0.9023 0.3509 0.052 Uiso 1 1 calc R
C63 C 0.2369(4) 0.8160(4) 0.3803(5) 0.050(2) Uani 1 1 d .
H63 H 0.2558 0.8136 0.4325 0.059 Uiso 1 1 calc R
C64 C 0.1955(4) 0.7663(4) 0.3551(5) 0.049(2) Uani 1 1 d .
H64 H 0.1881 0.7282 0.3878 0.059 Uiso 1 1 calc R
C65 C 0.1641(4) 0.7718(4) 0.2808(6) 0.046(2) Uani 1 1 d .
H65 H 0.1326 0.7390 0.2644 0.056 Uiso 1 1 calc R
C66 C 0.1787(4) 0.8251(3) 0.2305(5) 0.0373(19) Uani 1 1 d .
H66 H 0.1590 0.8277 0.1788 0.045 Uiso 1 1 calc R
C67 C 0.1896(3) 0.9555(3) 0.1161(5) 0.033(2) Uani 1 1 d .
C68 C 0.1220(4) 0.9609(4) 0.1370(5) 0.043(2) Uani 1 1 d .
H68 H 0.1087 0.9545 0.1911 0.051 Uiso 1 1 calc R
C69 C 0.0747(4) 0.9752(4) 0.0800(6) 0.058(3) Uani 1 1 d .
H69 H 0.0286 0.9769 0.0942 0.070 Uiso 1 1 calc R
C70 C 0.0944(5) 0.9873(4) 0.0014(6) 0.051(2) Uani 1 1 d .
H70 H 0.0617 0.9986 -0.0378 0.061 Uiso 1 1 calc R
C71 C 0.1613(4) 0.9828(4) -0.0199(5) 0.047(2) Uani 1 1 d .
H71 H 0.1746 0.9908 -0.0737 0.056 Uiso 1 1 calc R
C72 C 0.2092(4) 0.9664(4) 0.0382(5) 0.0383(19) Uani 1 1 d .
H72 H 0.2551 0.9628 0.0237 0.046 Uiso 1 1 calc R
N1 N 0.5270(4) 0.2456(5) 0.1771(6) 0.061(2) Uani 1 1 d .
N2 N 0.5094(4) 0.1883(5) 0.1869(5) 0.055(2) Uani 1 1 d .
N3 N 0.4959(5) 0.1329(5) 0.1980(5) 0.073(3) Uani 1 1 d .
N4 N 0.5512(4) 0.3857(4) 0.1184(6) 0.077(3) Uani 1 1 d .
N5 N 0.5889(4) 0.3898(3) 0.1732(5) 0.0468(18) Uani 1 1 d .
N6 N 0.6271(5) 0.3966(4) 0.2238(6) 0.070(3) Uani 1 1 d .
N7 N 0.4054(4) 0.3311(4) 0.2229(5) 0.063(2) Uani 1 1 d .
N8 N 0.4086(4) 0.2910(4) 0.2751(5) 0.052(2) Uani 1 1 d .
N9 N 0.4113(4) 0.2529(4) 0.3256(5) 0.066(2) Uani 1 1 d .
N10 N 0.3878(3) 0.2143(3) 0.0979(7) 0.0526(16) Uani 1 1 d .
N11 N 0.3932(4) 0.1680(4) 0.0565(5) 0.059(2) Uani 1 1 d .
N12 N 0.3959(5) 0.1214(5) 0.0142(6) 0.091(3) Uani 1 1 d .
N13 N 0.5190(4) 0.2577(5) -0.0095(5) 0.061(3) Uani 1 1 d .
N14 N 0.5708(5) 0.2297(4) 0.0007(5) 0.056(2) Uani 1 1 d .
N15 N 0.6212(5) 0.2012(5) 0.0084(6) 0.081(3) Uani 1 1 d .
N16 N 0.1703(3) 0.4204(3) 0.0731(3) 0.0356(16) Uani 1 1 d .
N17 N 0.3213(3) 0.9235(3) 0.1484(4) 0.0377(16) Uani 1 1 d .
P1 P 0.23104(10) 0.43987(9) 0.01762(12) 0.0319(4) Uani 1 1 d .
P2 P 0.11408(9) 0.36578(8) 0.08572(13) 0.0323(5) Uani 1 1 d .
P3 P 0.37462(10) 0.86812(9) 0.13042(11) 0.0303(4) Uani 1 1 d .
P4 P 0.25219(10) 0.93909(9) 0.19095(13) 0.0311(4) Uani 1 1 d .

loop_
_atom_site_aniso_label
_atom_site_aniso_U_11
_atom_site_aniso_U_22
_atom_site_aniso_U_33
_atom_site_aniso_U_23
_atom_site_aniso_U_13
_atom_site_aniso_U_12
Bi1 0.03607(14) 0.04930(15) 0.04605(16) 0.0099(2) -0.0024(2) 0.00131(13)
C1 0.039(5) 0.030(4) 0.032(5) 0.001(3) 0.003(4) 0.001(3)
C2 0.041(5) 0.039(4) 0.037(5) 0.002(4) -0.001(4) 0.001(4)
C3 0.053(6) 0.042(5) 0.050(6) 0.004(4) 0.001(5) 0.015(4)
C4 0.059(6) 0.043(5) 0.042(6) -0.010(4) 0.014(4) -0.002(4)
C5 0.054(6) 0.075(7) 0.036(5) -0.003(5) -0.005(5) 0.009(5)
C6 0.048(6) 0.045(5) 0.038(6) -0.001(4) -0.003(4) 0.011(4)
C7 0.038(4) 0.025(4) 0.039(6) 0.000(3) 0.000(3) -0.001(3)
C8 0.045(5) 0.044(5) 0.047(6) -0.005(4) 0.007(4) -0.005(4)
C9 0.032(4) 0.041(4) 0.084(8) -0.002(6) 0.004(6) -0.010(3)
C10 0.055(6) 0.036(5) 0.074(8) 0.010(5) -0.026(5) -0.010(4)
C11 0.074(7) 0.038(5) 0.040(5) 0.002(4) -0.015(5) -0.009(5)
C12 0.042(5) 0.033(5) 0.057(6) 0.008(4) -0.002(4) -0.002(4)
C13 0.027(4) 0.032(4) 0.036(5) 0.000(3) 0.000(3) -0.004(3)
C14 0.038(5) 0.049(5) 0.043(5) 0.002(4) 0.003(4) 0.004(4)
C15 0.056(7) 0.041(4) 0.056(7) 0.015(5) -0.003(5) -0.008(5)
C16 0.064(6) 0.034(5) 0.048(6) 0.010(4) -0.013(5) -0.005(4)
C17 0.049(6) 0.041(5) 0.054(7) -0.003(5) -0.012(5) 0.015(4)
C18 0.045(5) 0.036(4) 0.041(5) -0.004(4) 0.007(4) -0.002(4)
C19 0.035(4) 0.031(4) 0.033(5) 0.002(3) 0.004(3) 0.000(3)
C20 0.042(5) 0.034(4) 0.034(5) -0.003(4) 0.000(4) 0.001(4)
C21 0.056(6) 0.042(5) 0.046(6) -0.009(4) 0.000(5) 0.002(4)
C22 0.072(7) 0.037(5) 0.052(6) 0.002(4) 0.018(5) 0.008(5)
C23 0.041(4) 0.044(4) 0.047(8) 0.014(5) 0.006(4) 0.014(4)
C24 0.037(4) 0.040(4) 0.034(6) 0.000(4) -0.005(3) -0.001(3)
C25 0.046(5) 0.025(4) 0.032(4) -0.002(3) -0.005(4) 0.006(4)
C26 0.037(5) 0.073(6) 0.048(6) 0.010(5) 0.008(4) 0.001(4)
C27 0.055(7) 0.067(6) 0.040(6) 0.009(5) -0.011(5) 0.005(5)
C28 0.048(5) 0.052(5) 0.051(6) -0.008(5) -0.014(4) 0.009(4)
C29 0.050(6) 0.060(6) 0.055(7) -0.007(5) -0.004(5) 0.003(5)
C30 0.034(5) 0.049(5) 0.046(5) 0.005(4) 0.000(4) -0.009(4)
C31 0.041(5) 0.028(4) 0.034(5) -0.002(4) 0.005(4) 0.001(4)
C32 0.040(5) 0.040(5) 0.038(5) -0.001(4) 0.004(4) -0.007(4)
C33 0.055(6) 0.052(5) 0.041(5) -0.010(5) 0.004(4) 0.008(4)
C34 0.040(5) 0.072(7) 0.033(5) -0.009(5) 0.004(4) 0.004(5)
C35 0.041(5) 0.063(6) 0.039(5) 0.012(4) 0.004(4) -0.001(4)
C36 0.045(5) 0.045(5) 0.032(5) 0.001(4) 0.003(4) -0.005(4)
C37 0.040(5) 0.029(4) 0.037(5) 0.001(4) 0.003(4) 0.001(4)
C38 0.043(6) 0.075(7) 0.037(6) 0.004(5) 0.003(4) -0.001(5)
C39 0.057(6) 0.070(7) 0.032(5) 0.001(5) -0.002(4) 0.001(5)
C40 0.050(6) 0.051(5) 0.050(6) -0.010(4) -0.011(5) -0.006(4)
C41 0.034(5) 0.064(6) 0.054(6) 0.000(5) -0.003(4) 0.000(4)
C42 0.041(5) 0.049(5) 0.039(5) -0.001(4) 0.004(4) -0.003(4)
C43 0.031(4) 0.037(5) 0.025(4) -0.001(4) -0.006(3) 0.004(3)
C44 0.033(5) 0.052(5) 0.043(5) 0.002(4) 0.003(4) -0.002(4)
C45 0.042(5) 0.056(6) 0.047(6) 0.016(5) -0.004(4) -0.007(4)
C46 0.044(5) 0.083(7) 0.033(5) 0.005(5) -0.001(4) -0.013(5)
C47 0.053(7) 0.068(7) 0.040(6) -0.019(5) 0.006(5) -0.005(5)
C48 0.042(5) 0.047(5) 0.039(5) -0.003(4) -0.002(4) -0.001(4)
C49 0.035(4) 0.029(4) 0.031(4) -0.001(3) 0.002(3) -0.001(3)
C50 0.035(5) 0.040(5) 0.052(6) -0.003(4) -0.002(4) 0.000(4)
C51 0.078(7) 0.034(5) 0.050(6) 0.008(4) 0.017(5) 0.010(4)
C52 0.077(7) 0.038(5) 0.058(6) -0.008(4) 0.016(5) -0.017(5)
C53 0.048(4) 0.050(5) 0.058(6) -0.011(7) -0.013(7) -0.005(3)
C54 0.046(4) 0.038(4) 0.041(5) -0.003(5) 0.002(5) 0.001(3)
C55 0.036(5) 0.031(4) 0.041(5) -0.004(4) -0.008(4) 0.004(3)
C56 0.045(5) 0.033(5) 0.067(7) -0.003(4) -0.002(4) -0.004(4)
C57 0.056(6) 0.035(5) 0.065(7) -0.003(5) -0.013(5) -0.006(4)
C58 0.068(7) 0.047(6) 0.054(7) -0.013(5) -0.022(5) 0.012(5)
C59 0.048(7) 0.059(6) 0.063(7) -0.021(5) -0.009(6) 0.020(5)
C60 0.037(5) 0.051(5) 0.049(6) -0.018(4) -0.002(4) 0.007(4)
C61 0.038(5) 0.034(4) 0.030(5) 0.001(3) 0.004(3) 0.000(3)
C62 0.044(5) 0.050(5) 0.036(6) 0.000(4) -0.003(4) 0.000(5)
C63 0.053(6) 0.066(6) 0.030(5) 0.013(5) 0.001(4) 0.007(5)
C64 0.050(5) 0.043(5) 0.054(6) 0.014(4) 0.008(4) 0.001(4)
C65 0.051(6) 0.032(5) 0.055(6) 0.000(4) 0.002(4) -0.011(4)
C66 0.041(5) 0.033(4) 0.038(5) 0.001(4) -0.001(4) -0.004(3)
C67 0.030(4) 0.027(3) 0.043(7) 0.001(4) 0.000(4) 0.002(3)
C68 0.037(5) 0.047(5) 0.044(5) 0.007(4) 0.004(4) 0.005(4)
C69 0.035(5) 0.060(5) 0.080(10) 0.005(5) -0.012(5) 0.005(4)
C70 0.059(6) 0.047(5) 0.047(6) 0.006(4) -0.018(5) 0.008(5)
C71 0.058(6) 0.043(5) 0.038(5) -0.001(4) 0.002(4) 0.001(4)
C72 0.043(5) 0.034(4) 0.038(5) -0.002(4) -0.001(4) -0.002(4)
N1 0.054(6) 0.067(6) 0.063(7) 0.021(5) -0.007(4) -0.002(4)
N2 0.040(4) 0.088(7) 0.036(5) 0.006(5) 0.002(3) 0.030(5)
N3 0.088(7) 0.069(6) 0.061(6) 0.017(5) -0.003(5) 0.032(5)
N4 0.061(5) 0.095(6) 0.075(9) 0.029(6) -0.006(5) -0.029(4)
N5 0.052(5) 0.043(4) 0.046(5) 0.004(4) 0.003(4) 0.004(4)
N6 0.082(7) 0.061(6) 0.066(7) 0.004(5) -0.007(5) -0.002(5)
N7 0.069(6) 0.047(4) 0.072(6) 0.013(4) 0.022(4) 0.018(4)
N8 0.057(5) 0.038(4) 0.062(6) -0.002(4) 0.018(4) -0.002(4)
N9 0.098(7) 0.050(5) 0.052(6) 0.002(4) 0.012(5) 0.003(4)
N10 0.045(4) 0.050(4) 0.062(5) 0.006(7) -0.007(6) -0.006(3)
N11 0.063(5) 0.052(5) 0.063(6) 0.016(4) -0.016(4) -0.003(4)
N12 0.129(9) 0.069(6) 0.074(8) 0.003(6) -0.021(6) -0.014(6)
N13 0.046(5) 0.086(7) 0.050(6) 0.000(5) 0.000(4) 0.015(4)
N14 0.053(5) 0.064(6) 0.052(6) -0.003(4) 0.014(4) -0.011(5)
N15 0.071(7) 0.089(7) 0.083(8) -0.017(5) 0.007(6) 0.007(5)
N16 0.038(3) 0.032(3) 0.037(4) -0.003(3) 0.006(3) -0.002(3)
N17 0.036(4) 0.030(3) 0.047(4) 0.005(3) 0.007(3) 0.004(3)
P1 0.0346(11) 0.0294(10) 0.0315(11) 0.0010(9) 0.0039(9) -0.0007(8)
P2 0.0322(9) 0.0274(9) 0.0373(16) -0.0007(9) 0.0027(9) -0.0010(7)
P3 0.0320(10) 0.0295(10) 0.0296(11) 0.0009(8) 0.0008(8) 0.0027(8)
P4 0.0316(10) 0.0291(10) 0.0326(12) -0.0014(9) 0.0016(9) -0.0005(8)

loop_
_atom_type_symbol
_atom_type_description
_atom_type_scat_dispersion_real
_atom_type_scat_dispersion_imag
_atom_type_scat_source
C C 0.0033 0.0016 'International Tables Vol C Tables 4.2.6.8 and 6.1.1.4'
H H 0.0000 0.0000 'International Tables Vol C Tables 4.2.6.8 and 6.1.1.4'
N N 0.0061 0.0033 'International Tables Vol C Tables 4.2.6.8 and 6.1.1.4'
P P 0.1023 0.0942 'International Tables Vol C Tables 4.2.6.8 and 6.1.1.4'
Bi Bi -4.1077 10.2566 'International Tables Vol C Tables 4.2.6.8 and 6.1.1.4'

loop_
_geom_angle_atom_site_label_1
_geom_angle_atom_site_label_2
_geom_angle_atom_site_label_3
_geom_angle
N1 Bi1 N10 87.0(3)
N1 Bi1 N13 86.3(3)
N10 Bi1 N13 88.0(4)
N1 Bi1 N7 84.1(3)
N10 Bi1 N7 83.5(3)
N13 Bi1 N7 167.4(3)
N1 Bi1 N4 81.6(3)
N10 Bi1 N4 168.6(3)
N13 Bi1 N4 90.6(3)
N7 Bi1 N4 96.0(3)
C2 C1 C6 119.9(8)
C2 C1 P1 119.9(6)
C6 C1 P1 120.1(6)
C1 C2 C3 120.4(8)
C4 C3 C2 119.8(8)
C3 C4 C5 120.0(8)
C6 C5 C4 119.1(9)
C5 C6 C1 120.9(8)
C12 C7 C8 118.6(8)
C12 C7 P1 120.5(7)
C8 C7 P1 120.7(6)
C7 C8 C9 119.6(9)
C10 C9 C8 121.3(9)
C9 C10 C11 120.1(8)
C10 C11 C12 120.5(9)
C7 C12 C11 120.0(9)
C14 C13 C18 119.5(7)
C14 C13 P1 121.4(6)
C18 C13 P1 118.9(6)
C15 C14 C13 120.2(8)
C16 C15 C14 120.0(8)
C15 C16 C17 120.7(8)
C18 C17 C16 119.6(8)
C17 C18 C13 120.0(8)
C20 C19 C24 120.5(7)
C20 C19 P2 122.2(6)
C24 C19 P2 117.3(6)
C21 C20 C19 119.1(7)
C20 C21 C22 120.8(8)
C21 C22 C23 120.4(8)
C24 C23 C22 118.6(8)
C23 C24 C19 120.6(7)
C26 C25 C30 118.2(7)
C26 C25 P2 120.0(6)
C30 C25 P2 121.7(6)
C27 C26 C25 121.3(8)
C28 C27 C26 119.4(9)
C29 C28 C27 120.1(9)
C28 C29 C30 120.9(9)
C29 C30 C25 120.0(8)
C32 C31 C36 118.8(8)
C32 C31 P2 119.4(6)
C36 C31 P2 121.8(6)
C33 C32 C31 120.0(8)
C34 C33 C32 121.2(8)
C33 C34 C35 119.7(8)
C34 C35 C36 120.1(8)
C35 C36 C31 120.2(8)
C38 C37 C42 119.0(8)
C38 C37 P3 119.5(6)
C42 C37 P3 121.5(7)
C37 C38 C39 120.4(9)
C40 C39 C38 119.5(9)
C39 C40 C41 121.5(9)
C40 C41 C42 120.0(9)
C37 C42 C41 119.6(8)
C48 C43 C44 119.0(8)
C48 C43 P3 122.3(6)
C44 C43 P3 118.7(6)
C45 C44 C43 120.8(8)
C44 C45 C46 120.6(8)
C45 C46 C47 119.2(9)
C46 C47 C48 120.7(9)
C43 C48 C47 119.7(9)
C54 C49 C50 119.9(7)
C54 C49 P3 118.7(6)
C50 C49 P3 121.4(6)
C49 C50 C51 119.7(8)
C52 C51 C50 119.4(8)
C53 C52 C51 120.3(8)
C52 C53 C54 120.7(9)
C49 C54 C53 120.0(8)
C60 C55 C56 119.4(7)
C60 C55 P4 122.4(6)
C56 C55 P4 118.3(6)
C55 C56 C57 119.0(9)
C58 C57 C56 120.0(9)
C59 C58 C57 121.5(9)
C58 C59 C60 121.4(9)
C59 C60 C55 118.7(8)
C66 C61 C62 119.1(7)
C66 C61 P4 122.1(6)
C62 C61 P4 118.2(6)
C63 C62 C61 119.8(8)
C64 C63 C62 121.9(9)
C63 C64 C65 119.2(8)
C66 C65 C64 120.3(8)
C65 C66 C61 119.6(8)
C72 C67 C68 119.8(7)
C72 C67 P4 119.3(6)
C68 C67 P4 120.7(7)
C69 C68 C67 120.5(8)
C68 C69 C70 119.8(8)
C71 C70 C69 120.2(8)
C70 C71 C72 119.7(8)
C67 C72 C71 119.9(8)
N2 N1 Bi1 115.6(7)
N3 N2 N1 176.4(10)
N5 N4 Bi1 127.6(7)
N6 N5 N4 176.1(10)
N8 N7 Bi1 117.5(6)
N9 N8 N7 179.4(10)
N11 N10 Bi1 125.4(7)
N10 N11 N12 177.3(10)
N14 N13 Bi1 120.1(6)
N15 N14 N13 177.8(10)
P1 N16 P2 142.7(4)
P3 N17 P4 144.8(4)
N16 P1 C7 108.8(3)
N16 P1 C13 110.2(3)
C7 P1 C13 106.7(3)
N16 P1 C1 116.2(3)
C7 P1 C1 106.7(4)
C13 P1 C1 107.7(4)
N16 P2 C31 107.7(3)
N16 P2 C25 113.8(3)
C31 P2 C25 108.1(4)
N16 P2 C19 114.2(3)
C31 P2 C19 106.7(3)
C25 P2 C19 106.0(3)
N17 P3 C43 107.7(3)
N17 P3 C37 112.4(4)
C43 P3 C37 107.9(4)
N17 P3 C49 112.8(3)
C43 P3 C49 108.7(3)
C37 P3 C49 107.1(4)
N17 P4 C61 114.8(3)
N17 P4 C67 109.2(4)
C61 P4 C67 109.2(4)
N17 P4 C55 107.3(4)
C61 P4 C55 107.3(4)
C67 P4 C55 108.9(3)

loop_
_geom_bond_atom_site_label_1
_geom_bond_atom_site_label_2
_geom_bond_distance
Bi1 N1 2.195(9)
Bi1 N10 2.361(6)
Bi1 N13 2.375(9)
Bi1 N7 2.381(8)
Bi1 N4 2.412(8)
C1 C2 1.355(10)
C1 C6 1.379(11)
C1 P1 1.810(8)
C2 C3 1.392(11)
C3 C4 1.373(12)
C4 C5 1.393(12)
C5 C6 1.373(11)
C7 C12 1.383(12)
C7 C8 1.401(11)
C7 P1 1.789(8)
C8 C9 1.402(13)
C9 C10 1.333(15)
C10 C11 1.377(13)
C11 C12 1.397(11)
C13 C14 1.388(10)
C13 C18 1.398(10)
C13 P1 1.805(7)
C14 C15 1.383(11)
C15 C16 1.367(12)
C16 C17 1.394(12)
C17 C18 1.378(11)
C19 C20 1.383(10)
C19 C24 1.393(10)
C19 P2 1.810(7)
C20 C21 1.380(10)
C21 C22 1.389(12)
C22 C23 1.391(12)
C23 C24 1.388(9)
C25 C26 1.391(11)
C25 C30 1.394(10)
C25 P2 1.800(8)
C26 C27 1.381(12)
C27 C28 1.380(13)
C28 C29 1.365(12)
C29 C30 1.384(11)
C31 C32 1.390(10)
C31 C36 1.393(10)
C31 P2 1.790(8)
C32 C33 1.375(11)
C33 C34 1.365(12)
C34 C35 1.376(12)
C35 C36 1.387(12)
C37 C38 1.375(12)
C37 C42 1.386(11)
C37 P3 1.805(8)
C38 C39 1.399(13)
C39 C40 1.346(11)
C40 C41 1.353(12)
C41 C42 1.399(12)
C43 C48 1.369(11)
C43 C44 1.400(10)
C43 P3 1.792(8)
C44 C45 1.363(11)
C45 C46 1.376(13)
C46 C47 1.376(13)
C47 C48 1.398(13)
C49 C54 1.363(10)
C49 C50 1.377(10)
C49 P3 1.816(7)
C50 C51 1.404(11)
C51 C52 1.369(13)
C52 C53 1.353(13)
C53 C54 1.383(9)
C55 C60 1.390(11)
C55 C56 1.400(11)
C55 P4 1.802(8)
C56 C57 1.402(11)
C57 C58 1.340(13)
C58 C59 1.340(12)
C59 C60 1.384(12)
C61 C66 1.396(10)
C61 C62 1.407(11)
C61 P4 1.789(7)
C62 C63 1.365(10)
C63 C64 1.361(12)
C64 C65 1.394(12)
C65 C66 1.391(10)
C67 C72 1.375(12)
C67 C68 1.396(10)
C67 P4 1.797(8)
C68 C69 1.370(11)
C69 C70 1.390(12)
C70 C71 1.384(12)
C71 C72 1.400(11)
N1 N2 1.213(12)
N2 N3 1.159(10)
N4 N5 1.188(11)
N5 N6 1.145(11)
N7 N8 1.188(10)
N8 N9 1.140(10)
N10 N11 1.162(12)
N11 N12 1.172(11)
N13 N14 1.189(11)
N14 N15 1.162(11)
N16 P1 1.574(6)
N16 P2 1.581(6)
N17 P3 1.567(6)
N17 P4 1.582(6)
